data_1572207
loop_
_publ_author_name
'W&#xfc;rdemann, Marie Sophie'
'K&#xfc;hn, Steffen'
'B&#xf6;tel, Tobias'
'Schmidtmann, Marc'
'M&#xfc;ller, Thomas'

_publ_section_title
;
 Phospha-bicyclohexene-germylenes exhibiting unexpected reactivity.
;
_journal_issue 35
_journal_name_full 'Chemical science'
_journal_page_first 14161
_journal_page_last 14170
_journal_paper_doi 10.1039/d4sc04034a
_journal_volume 15
_journal_year 2024
_chemical_formula_structural PC4(CH3)2(Si(CH3)3)2(C9H18N)
_chemical_formula_sum 'C21 H42 N P Si2'
_chemical_formula_weight 395.70
_space_group_crystal_system monoclinic
_space_group_IT_number 14
_space_group_name_Hall '-P 2ybc'
_space_group_name_H-M_alt 'P 1 21/c 1'
_atom_sites_solution_hydrogens difmap
_atom_sites_solution_primary direct
_atom_sites_solution_secondary difmap
_audit_creation_method SHELXL-2018/3
_audit_update_record
;
2024-06-17 deposited with the CCDC.	2024-07-30 downloaded from the CCDC.
;
_cell_angle_alpha 90
_cell_angle_beta 90.0130(13)
_cell_angle_gamma 90
_cell_formula_units_Z 8
_cell_length_a 12.7167(3)
_cell_length_b 30.5644(8)
_cell_length_c 12.3609(3)
_cell_measurement_reflns_used 9747
_cell_measurement_temperature 100(2)
_cell_measurement_theta_max 34.99
_cell_measurement_theta_min 2.39
_cell_volume 4804.4(2)
_computing_cell_refinement 'Bruker SAINT V8.40B'
_computing_data_collection 'Bruker APEX3'
_computing_data_reduction 'Bruker SAINT V8.40B'
_computing_structure_refinement 'SHELXL-2018/3 (Sheldrick, 2018)'
_computing_structure_solution 'SHELXS-2013/1 (Sheldrick, 2013)'
_diffrn_ambient_temperature 100(2)
_diffrn_measured_fraction_theta_full 0.998
_diffrn_measured_fraction_theta_max 0.961
_diffrn_measurement_device_type 'Bruker APEX-II CCD'
_diffrn_measurement_method '\f and \w scans'
_diffrn_radiation_type MoK\a
_diffrn_radiation_wavelength 0.71073
_diffrn_reflns_av_R_equivalents 0.0392
_diffrn_reflns_av_unetI/netI 0.0298
_diffrn_reflns_Laue_measured_fraction_full 0.998
_diffrn_reflns_Laue_measured_fraction_max 0.961
_diffrn_reflns_limit_h_max 19
_diffrn_reflns_limit_h_min -20
_diffrn_reflns_limit_k_max 49
_diffrn_reflns_limit_k_min -48
_diffrn_reflns_limit_l_max 19
_diffrn_reflns_limit_l_min -19
_diffrn_reflns_number 125982
_diffrn_reflns_point_group_measured_fraction_full 0.998
_diffrn_reflns_point_group_measured_fraction_max 0.961
_diffrn_reflns_theta_full 25.242
_diffrn_reflns_theta_max 34.971
_diffrn_reflns_theta_min 1.601
_diffrn_source 'sealed tube'
_exptl_absorpt_coefficient_mu 0.219
_exptl_absorpt_correction_T_max 1.0000
_exptl_absorpt_correction_T_min 0.9623
_exptl_absorpt_correction_type multi-scan
_exptl_absorpt_process_details 'SADABS-2016/2 (Sheldrick)'
_exptl_crystal_colour colourless
_exptl_crystal_density_diffrn 1.094
_exptl_crystal_description block
_exptl_crystal_F_000 1744
_exptl_crystal_size_max 0.300
_exptl_crystal_size_mid 0.260
_exptl_crystal_size_min 0.200
_refine_diff_density_max 1.062
_refine_diff_density_min -0.471
_refine_diff_density_rms 0.078
_refine_ls_extinction_method none
_refine_ls_goodness_of_fit_ref 1.040
_refine_ls_hydrogen_treatment constr
_refine_ls_matrix_type full
_refine_ls_number_parameters 556
_refine_ls_number_reflns 20288
_refine_ls_number_restraints 0
_refine_ls_restrained_S_all 1.040
_refine_ls_R_factor_all 0.0577
_refine_ls_R_factor_gt 0.0490
_refine_ls_shift/su_max 0.001
_refine_ls_shift/su_mean 0.000
_refine_ls_structure_factor_coef Fsqd
_refine_ls_weighting_details 'w=1/[\s^2^(Fo^2^)+(0.0600P)^2^+3.0000P] where P=(Fo^2^+2Fc^2^)/3'
_refine_ls_weighting_scheme calc
_refine_ls_wR_factor_gt 0.1227
_refine_ls_wR_factor_ref 0.1277
_reflns_Friedel_coverage 0.000
_reflns_number_gt 17938
_reflns_number_total 20288
_reflns_threshold_expression 'I > 2\s(I)'
_cod_data_source_file d4sc04034a3.cif
_cod_data_source_block 23a
_cod_depositor_comments 'Adding full bibliography for 1572207--1572213.cif.'
_cod_original_sg_symbol_H-M 'P 21/c'
_cod_database_code 1572207
_shelx_shelxl_version_number 2018/3
_shelx_space_group_comment
;
The symmetry employed for this shelxl refinement is uniquely defined
by the following loop, which should always be used as a source of
symmetry information in preference to the above space-group names.
They are only intended as comments.
;
_shelx_estimated_absorpt_t_min 0.937
_shelx_estimated_absorpt_t_max 0.957

loop_
_space_group_symop_operation_xyz
'x, y, z'
'-x, y+1/2, -z+1/2'
'-x, -y, -z'
'x, -y-1/2, z-1/2'

loop_
_atom_site_label
_atom_site_type_symbol
_atom_site_fract_x
_atom_site_fract_y
_atom_site_fract_z
_atom_site_U_iso_or_equiv
_atom_site_adp_type
_atom_site_occupancy
_atom_site_site_symmetry_order
_atom_site_calc_flag
_atom_site_refinement_flags_posn
_atom_site_refinement_flags_adp
_atom_site_refinement_flags_occupancy
_atom_site_disorder_assembly
_atom_site_disorder_group
P1 P -0.10395(3) 0.12817(2) 0.39561(3) 0.01209(7) Uani 1 1 d . . . . .
Si1 Si -0.20299(4) 0.11026(2) 0.63936(4) 0.01804(9) Uani 1 1 d . . . . .
Si2 Si 0.00408(4) 0.08485(2) 0.17651(4) 0.01665(9) Uani 1 1 d . . . . .
N1A N -0.0183(2) 0.17031(8) 0.4100(3) 0.0139(4) Uani 0.75 1 d . . P A 1
N1B N -0.0226(10) 0.1684(4) 0.4371(8) 0.025(3) Uiso 0.25 1 d . . P A 2
C1 C -0.13412(14) 0.09448(6) 0.51134(13) 0.0145(3) Uani 1 1 d . . . . .
C2 C -0.12838(13) 0.05184(5) 0.47583(13) 0.0135(3) Uani 1 1 d . . . . .
C3 C -0.08398(12) 0.04586(5) 0.36763(13) 0.0126(3) Uani 1 1 d . . . . .
C4 C -0.05315(13) 0.08355(5) 0.31636(13) 0.0137(3) Uani 1 1 d . . . . .
C5 C -0.16956(16) 0.01230(6) 0.53576(15) 0.0216(3) Uani 1 1 d . . . . .
H5A H -0.229606 0.000012 0.496421 0.032 Uiso 1 1 calc R U . . .
H5B H -0.191908 0.021009 0.608511 0.032 Uiso 1 1 calc R U . . .
H5C H -0.113878 -0.009754 0.541212 0.032 Uiso 1 1 calc R U . . .
C6 C -0.08173(15) 0.00059(5) 0.31917(15) 0.0194(3) Uani 1 1 d . . . . .
H6A H -0.153657 -0.008800 0.302723 0.029 Uiso 1 1 calc R U . . .
H6B H -0.049946 -0.019826 0.370824 0.029 Uiso 1 1 calc R U . . .
H6C H -0.040106 0.000986 0.252458 0.029 Uiso 1 1 calc R U . . .
C7 C -0.2203(3) 0.17086(8) 0.6554(2) 0.0474(7) Uani 1 1 d . . . . .
H7A H -0.151449 0.184673 0.665195 0.071 Uiso 1 1 calc R U . . .
H7B H -0.264364 0.176742 0.718860 0.071 Uiso 1 1 calc R U . . .
H7C H -0.254284 0.182810 0.590686 0.071 Uiso 1 1 calc R U . . .
C8 C -0.13498(19) 0.08777(12) 0.75959(17) 0.0467(8) Uani 1 1 d . . . . .
H8A H -0.128279 0.055970 0.752132 0.070 Uiso 1 1 calc R U . . .
H8B H -0.175775 0.094560 0.824709 0.070 Uiso 1 1 calc R U . . .
H8C H -0.064880 0.100873 0.765555 0.070 Uiso 1 1 calc R U . . .
C9 C -0.34266(17) 0.09076(9) 0.63823(18) 0.0345(5) Uani 1 1 d . . . . .
H9A H -0.379306 0.103173 0.575590 0.052 Uiso 1 1 calc R U . . .
H9B H -0.377828 0.100149 0.704832 0.052 Uiso 1 1 calc R U . . .
H9C H -0.343905 0.058752 0.633662 0.052 Uiso 1 1 calc R U . . .
C10 C 0.0330(3) 0.14132(8) 0.1294(2) 0.0484(8) Uani 1 1 d . . . . .
H10A H -0.033189 0.157047 0.117376 0.073 Uiso 1 1 calc R U . . .
H10B H 0.072735 0.140046 0.061548 0.073 Uiso 1 1 calc R U . . .
H10C H 0.074538 0.156650 0.184320 0.073 Uiso 1 1 calc R U . . .
C11 C 0.13095(17) 0.05392(9) 0.17567(18) 0.0326(5) Uani 1 1 d . . . . .
H11A H 0.175374 0.064048 0.235427 0.049 Uiso 1 1 calc R U . . .
H11B H 0.167287 0.058893 0.106855 0.049 Uiso 1 1 calc R U . . .
H11C H 0.116679 0.022602 0.184293 0.049 Uiso 1 1 calc R U . . .
C12 C -0.08805(19) 0.06051(9) 0.07486(18) 0.0351(5) Uani 1 1 d . . . . .
H12A H -0.093326 0.028895 0.086836 0.053 Uiso 1 1 calc R U . . .
H12B H -0.061349 0.066053 0.001767 0.053 Uiso 1 1 calc R U . . .
H12C H -0.157697 0.073856 0.082765 0.053 Uiso 1 1 calc R U . . .
C13A C -0.0535(3) 0.21567(10) 0.3771(3) 0.0204(6) Uani 0.75 1 d . . P A 1
C13B C -0.0525(12) 0.2152(5) 0.4061(10) 0.027(3) Uiso 0.25 1 d . . P A 2
C14A C 0.0372(2) 0.23954(9) 0.3190(2) 0.0285(6) Uani 0.75 1 d . . P A 1
H14A H 0.016072 0.270107 0.303952 0.034 Uiso 0.75 1 calc R U P A 1
H14B H 0.051287 0.225003 0.248894 0.034 Uiso 0.75 1 calc R U P A 1
C14B C -0.0210(6) 0.2469(3) 0.4951(6) 0.0214(13) Uiso 0.25 1 d . . P A 2
H14C H -0.035330 0.277239 0.471262 0.026 Uiso 0.25 1 calc R U P A 2
H14D H -0.063559 0.241099 0.560590 0.026 Uiso 0.25 1 calc R U P A 2
C15A C 0.1391(2) 0.23954(10) 0.3879(3) 0.0361(7) Uani 0.75 1 d . . P A 1
H15A H 0.195951 0.254894 0.348612 0.043 Uiso 0.75 1 calc R U P A 1
H15B H 0.126581 0.255038 0.457072 0.043 Uiso 0.75 1 calc R U P A 1
C15B C 0.0938(7) 0.2422(3) 0.5218(8) 0.0310(17) Uiso 0.25 1 d . . P A 2
H15C H 0.135880 0.250293 0.457524 0.037 Uiso 0.25 1 calc R U P A 2
H15D H 0.111784 0.262806 0.580692 0.037 Uiso 0.25 1 calc R U P A 2
C16A C 0.1713(2) 0.19232(10) 0.4102(3) 0.0291(6) Uani 0.75 1 d . . P A 1
H16A H 0.235832 0.192501 0.454982 0.035 Uiso 0.75 1 calc R U P A 1
H16B H 0.188969 0.178151 0.340461 0.035 Uiso 0.75 1 calc R U P A 1
C16B C 0.1218(7) 0.1986(3) 0.5547(7) 0.0250(15) Uiso 0.25 1 d . . P A 2
H16C H 0.087906 0.191835 0.624807 0.030 Uiso 0.25 1 calc R U P A 2
H16D H 0.198936 0.196809 0.564819 0.030 Uiso 0.25 1 calc R U P A 2
C17 C 0.08663(14) 0.16421(6) 0.46835(15) 0.0192(3) Uani 1 1 d . . . . .
C18A C -0.0914(3) 0.24374(8) 0.4714(2) 0.0307(6) Uani 0.75 1 d . . P A 1
H18A H -0.148974 0.228727 0.508803 0.046 Uiso 0.75 1 calc R U P A 1
H18B H -0.116428 0.271969 0.443941 0.046 Uiso 0.75 1 calc R U P A 1
H18C H -0.033218 0.248569 0.521971 0.046 Uiso 0.75 1 calc R U P A 1
C18B C -0.1779(7) 0.2165(3) 0.4006(7) 0.0290(17) Uiso 0.25 1 d . . P A 2
H18D H -0.202236 0.198595 0.339778 0.044 Uiso 0.25 1 calc R U P A 2
H18E H -0.201402 0.246774 0.390465 0.044 Uiso 0.25 1 calc R U P A 2
H18F H -0.207161 0.204966 0.468182 0.044 Uiso 0.25 1 calc R U P A 2
C19A C -0.1439(2) 0.21369(8) 0.2940(3) 0.0308(6) Uani 0.75 1 d . . P A 1
H19A H -0.123134 0.195017 0.233143 0.046 Uiso 0.75 1 calc R U P A 1
H19B H -0.159066 0.243238 0.267466 0.046 Uiso 0.75 1 calc R U P A 1
H19C H -0.206810 0.201548 0.328468 0.046 Uiso 0.75 1 calc R U P A 1
C19B C -0.0168(8) 0.2297(3) 0.2965(7) 0.0289(16) Uiso 0.25 1 d . . P A 2
H19D H 0.059677 0.233466 0.296755 0.043 Uiso 0.25 1 calc R U P A 2
H19E H -0.050669 0.257494 0.278171 0.043 Uiso 0.25 1 calc R U P A 2
H19F H -0.036191 0.207489 0.242798 0.043 Uiso 0.25 1 calc R U P A 2
C20A C 0.0785(2) 0.17780(10) 0.5852(2) 0.0281(6) Uani 0.75 1 d . . P A 1
H20A H 0.062323 0.209113 0.589349 0.042 Uiso 0.75 1 calc R U P A 1
H20B H 0.145407 0.172048 0.621865 0.042 Uiso 0.75 1 calc R U P A 1
H20C H 0.022354 0.161093 0.620525 0.042 Uiso 0.75 1 calc R U P A 1
C20B C 0.0987(7) 0.1173(2) 0.5336(6) 0.0202(12) Uiso 0.25 1 d . . P A 2
H20D H 0.052458 0.117307 0.597001 0.030 Uiso 0.25 1 calc R U P A 2
H20E H 0.171805 0.113536 0.557037 0.030 Uiso 0.25 1 calc R U P A 2
H20F H 0.079085 0.093135 0.485477 0.030 Uiso 0.25 1 calc R U P A 2
C21A C 0.1232(2) 0.11770(9) 0.4622(2) 0.0244(5) Uani 0.75 1 d . . P A 1
H21A H 0.071740 0.098658 0.497730 0.037 Uiso 0.75 1 calc R U P A 1
H21B H 0.191345 0.114936 0.498723 0.037 Uiso 0.75 1 calc R U P A 1
H21C H 0.130603 0.109079 0.386251 0.037 Uiso 0.75 1 calc R U P A 1
C21B C 0.1699(7) 0.1611(3) 0.3806(7) 0.0252(15) Uiso 0.25 1 d . . P A 2
H21D H 0.160821 0.133703 0.340451 0.038 Uiso 0.25 1 calc R U P A 2
H21E H 0.239892 0.161615 0.413826 0.038 Uiso 0.25 1 calc R U P A 2
H21F H 0.162760 0.185917 0.331019 0.038 Uiso 0.25 1 calc R U P A 2
P2 P 0.39541(3) 0.12720(2) 0.09070(3) 0.01129(7) Uani 1 1 d . . . . .
Si3 Si 0.49874(4) 0.08441(2) 0.31372(3) 0.01405(8) Uani 1 1 d . . . . .
Si4 Si 0.30303(4) 0.10876(2) -0.15482(4) 0.01663(9) Uani 1 1 d . . . . .
N2A N 0.47712(18) 0.16862(6) 0.0571(2) 0.0091(3) Uani 0.75 1 d . . P B 1
N2B N 0.4846(10) 0.1702(4) 0.0852(9) 0.032(3) Uiso 0.25 1 d . . P B 2
C22 C 0.44712(12) 0.08339(5) 0.17164(12) 0.0123(2) Uani 1 1 d . . . . .
C23 C 0.41498(12) 0.04523(5) 0.12140(13) 0.0122(2) Uani 1 1 d . . . . .
C24 C 0.36781(13) 0.05043(5) 0.01512(12) 0.0126(3) Uani 1 1 d . . . . .
C25 C 0.36369(13) 0.09294(5) -0.02235(12) 0.0126(2) Uani 1 1 d . . . . .
C26 C 0.41913(14) 0.00015(5) 0.17087(14) 0.0177(3) Uani 1 1 d . . . . .
H26A H 0.348051 -0.008955 0.191630 0.026 Uiso 1 1 calc R U . . .
H26B H 0.464313 0.000693 0.235090 0.026 Uiso 1 1 calc R U . . .
H26C H 0.447721 -0.020582 0.118026 0.026 Uiso 1 1 calc R U . . .
C27 C 0.32286(15) 0.01076(5) -0.04125(14) 0.0185(3) Uani 1 1 d . . . . .
H27A H 0.380028 -0.009252 -0.060691 0.028 Uiso 1 1 calc R U . . .
H27B H 0.285756 0.019973 -0.106902 0.028 Uiso 1 1 calc R U . . .
H27C H 0.273633 -0.004183 0.007282 0.028 Uiso 1 1 calc R U . . .
C28 C 0.5092(2) 0.14069(7) 0.36991(17) 0.0377(6) Uani 1 1 d . . . . .
H28A H 0.559464 0.157656 0.326851 0.056 Uiso 1 1 calc R U . . .
H28B H 0.533607 0.139189 0.445035 0.056 Uiso 1 1 calc R U . . .
H28C H 0.440163 0.154871 0.367449 0.056 Uiso 1 1 calc R U . . .
C29 C 0.63148(15) 0.05846(7) 0.31870(16) 0.0239(4) Uani 1 1 d . . . . .
H29A H 0.630882 0.031457 0.275942 0.036 Uiso 1 1 calc R U . . .
H29B H 0.649489 0.051606 0.393901 0.036 Uiso 1 1 calc R U . . .
H29C H 0.683772 0.078681 0.288857 0.036 Uiso 1 1 calc R U . . .
C30 C 0.4079(2) 0.05466(8) 0.40824(17) 0.0331(5) Uani 1 1 d . . . . .
H30A H 0.336574 0.066420 0.400774 0.050 Uiso 1 1 calc R U . . .
H30B H 0.432059 0.058624 0.482897 0.050 Uiso 1 1 calc R U . . .
H30C H 0.407680 0.023425 0.390384 0.050 Uiso 1 1 calc R U . . .
C31 C 0.3397(2) 0.16539(7) -0.1946(2) 0.0387(6) Uani 1 1 d . . . . .
H31A H 0.311900 0.186103 -0.141221 0.058 Uiso 1 1 calc R U . . .
H31B H 0.309976 0.172003 -0.265890 0.058 Uiso 1 1 calc R U . . .
H31C H 0.416430 0.167924 -0.197558 0.058 Uiso 1 1 calc R U . . .
C32 C 0.35877(18) 0.07517(9) -0.26934(16) 0.0319(5) Uani 1 1 d . . . . .
H32A H 0.435622 0.077571 -0.269258 0.048 Uiso 1 1 calc R U . . .
H32B H 0.331108 0.086033 -0.338297 0.048 Uiso 1 1 calc R U . . .
H32C H 0.338544 0.044468 -0.259934 0.048 Uiso 1 1 calc R U . . .
C33 C 0.15834(16) 0.10098(11) -0.15389(19) 0.0405(6) Uani 1 1 d . . . . .
H33A H 0.141344 0.073005 -0.119316 0.061 Uiso 1 1 calc R U . . .
H33B H 0.131976 0.100942 -0.228393 0.061 Uiso 1 1 calc R U . . .
H33C H 0.125263 0.124881 -0.113459 0.061 Uiso 1 1 calc R U . . .
C34A C 0.4419(2) 0.21436(7) 0.0865(3) 0.0146(5) Uani 0.75 1 d . . P B 1
C34B C 0.4475(12) 0.2170(5) 0.1151(11) 0.034(4) Uiso 0.25 1 d . . P B 2
C35A C 0.4783(2) 0.24636(7) -0.0024(2) 0.0227(5) Uani 0.75 1 d . . P B 1
H35A H 0.438168 0.240271 -0.069363 0.027 Uiso 0.75 1 calc R U P B 1
H35B H 0.461405 0.276585 0.020607 0.027 Uiso 0.75 1 calc R U P B 1
C35B C 0.5387(8) 0.2405(4) 0.1696(9) 0.035(2) Uiso 0.25 1 d . . P B 2
H35C H 0.517360 0.271053 0.185147 0.042 Uiso 0.25 1 calc R U P B 2
H35D H 0.553727 0.226071 0.239521 0.042 Uiso 0.25 1 calc R U P B 2
C36A C 0.5954(2) 0.24353(8) -0.0274(2) 0.0260(5) Uani 0.75 1 d . . P B 1
H36A H 0.636987 0.250416 0.038143 0.031 Uiso 0.75 1 calc R U P B 1
H36B H 0.614182 0.264763 -0.084670 0.031 Uiso 0.75 1 calc R U P B 1
C36B C 0.6344(10) 0.2412(4) 0.1052(11) 0.050(3) Uiso 0.25 1 d . . P B 2
H36C H 0.690590 0.257099 0.144293 0.060 Uiso 0.25 1 calc R U P B 2
H36D H 0.621489 0.256216 0.035491 0.060 Uiso 0.25 1 calc R U P B 2
C37A C 0.6189(2) 0.19672(8) -0.06543(19) 0.0200(4) Uani 0.75 1 d . . P B 1
H37A H 0.695005 0.194069 -0.081039 0.024 Uiso 0.75 1 calc R U P B 1
H37B H 0.580185 0.191038 -0.133476 0.024 Uiso 0.75 1 calc R U P B 1
C37B C 0.6670(10) 0.1944(4) 0.0856(10) 0.042(2) Uiso 0.25 1 d . . P B 2
H37C H 0.680280 0.180808 0.157051 0.051 Uiso 0.25 1 calc R U P B 2
H37D H 0.734906 0.194954 0.046601 0.051 Uiso 0.25 1 calc R U P B 2
C38 C 0.58784(14) 0.16203(6) 0.01888(14) 0.0175(3) Uani 1 1 d . . . . .
C39A C 0.4847(3) 0.23012(8) 0.1954(2) 0.0294(6) Uani 0.75 1 d . . P B 1
H39A H 0.461595 0.210148 0.252659 0.044 Uiso 0.75 1 calc R U P B 1
H39B H 0.458128 0.259607 0.210315 0.044 Uiso 0.75 1 calc R U P B 1
H39C H 0.561686 0.230706 0.192893 0.044 Uiso 0.75 1 calc R U P B 1
C39B C 0.3560(8) 0.2150(3) 0.1933(8) 0.0318(18) Uiso 0.25 1 d . . P B 2
H39D H 0.292624 0.205609 0.154745 0.048 Uiso 0.25 1 calc R U P B 2
H39E H 0.344333 0.244046 0.224747 0.048 Uiso 0.25 1 calc R U P B 2
H39F H 0.371982 0.194092 0.251124 0.048 Uiso 0.25 1 calc R U P B 2
C40A C 0.3226(2) 0.21745(8) 0.0925(2) 0.0233(5) Uani 0.75 1 d . . P B 1
H40A H 0.291837 0.205590 0.026003 0.035 Uiso 0.75 1 calc R U P B 1
H40B H 0.301778 0.248147 0.100732 0.035 Uiso 0.75 1 calc R U P B 1
H40C H 0.297259 0.200602 0.154762 0.035 Uiso 0.75 1 calc R U P B 1
C40B C 0.4010(9) 0.2442(3) 0.0213(9) 0.037(2) Uiso 0.25 1 d . . P B 2
H40D H 0.452507 0.246116 -0.037505 0.056 Uiso 0.25 1 calc R U P B 2
H40E H 0.384021 0.273638 0.047133 0.056 Uiso 0.25 1 calc R U P B 2
H40F H 0.336934 0.229976 -0.005407 0.056 Uiso 0.25 1 calc R U P B 2
C41A C 0.66763(19) 0.16033(8) 0.1113(2) 0.0206(4) Uani 0.75 1 d . . P B 1
H41A H 0.677793 0.189805 0.140728 0.031 Uiso 0.75 1 calc R U P B 1
H41B H 0.734809 0.149143 0.084068 0.031 Uiso 0.75 1 calc R U P B 1
H41C H 0.641429 0.140949 0.168439 0.031 Uiso 0.75 1 calc R U P B 1
C41B C 0.6213(8) 0.1167(3) 0.0310(8) 0.0306(17) Uiso 0.25 1 d . . P B 2
H41D H 0.629647 0.109924 0.107992 0.046 Uiso 0.25 1 calc R U P B 2
H41E H 0.688511 0.112450 -0.006255 0.046 Uiso 0.25 1 calc R U P B 2
H41F H 0.568157 0.097325 -0.000601 0.046 Uiso 0.25 1 calc R U P B 2
C42A C 0.59735(19) 0.11749(7) -0.04217(19) 0.0175(4) Uani 0.75 1 d . . P B 1
H42A H 0.579819 0.093505 0.007255 0.026 Uiso 0.75 1 calc R U P B 1
H42B H 0.669509 0.113790 -0.068433 0.026 Uiso 0.75 1 calc R U P B 1
H42C H 0.548681 0.117216 -0.103649 0.026 Uiso 0.75 1 calc R U P B 1
C42B C 0.5730(8) 0.1769(3) -0.0962(8) 0.0334(19) Uiso 0.25 1 d . . P B 2
H42D H 0.508034 0.164223 -0.125252 0.050 Uiso 0.25 1 calc R U P B 2
H42E H 0.632860 0.167166 -0.139961 0.050 Uiso 0.25 1 calc R U P B 2
H42F H 0.568394 0.208858 -0.098316 0.050 Uiso 0.25 1 calc R U P B 2

loop_
_atom_site_aniso_label
_atom_site_aniso_U_11
_atom_site_aniso_U_22
_atom_site_aniso_U_33
_atom_site_aniso_U_23
_atom_site_aniso_U_13
_atom_site_aniso_U_12
P1 0.01101(16) 0.01182(16) 0.01345(16) -0.00010(12) -0.00029(14) -0.00121(13)
Si1 0.0181(2) 0.0213(2) 0.01476(19) -0.00110(16) 0.00498(17) 0.00015(17)
Si2 0.0175(2) 0.0202(2) 0.01226(18) -0.00196(15) 0.00134(18) -0.00276(17)
N1A 0.0117(9) 0.0095(8) 0.0204(13) 0.0030(8) -0.0049(9) -0.0048(5)
C1 0.0131(6) 0.0178(7) 0.0125(6) 0.0001(5) -0.0003(5) 0.0014(5)
C2 0.0122(6) 0.0137(6) 0.0146(6) 0.0024(5) -0.0005(5) -0.0007(5)
C3 0.0101(6) 0.0131(6) 0.0147(6) -0.0011(5) -0.0004(5) 0.0000(5)
C4 0.0124(6) 0.0140(6) 0.0147(6) -0.0015(5) 0.0008(5) -0.0016(5)
C5 0.0247(9) 0.0187(8) 0.0214(8) 0.0074(6) 0.0039(7) 0.0008(7)
C6 0.0202(8) 0.0150(7) 0.0228(7) -0.0046(6) 0.0017(6) -0.0016(6)
C7 0.0610(17) 0.0289(10) 0.0523(15) -0.0109(10) 0.0247(14) -0.0001(11)
C8 0.0228(10) 0.104(3) 0.0134(8) -0.0014(11) -0.0006(7) 0.0173(12)
C9 0.0178(8) 0.0649(15) 0.0207(9) 0.0134(9) 0.0022(7) 0.0013(9)
C10 0.095(2) 0.0260(10) 0.0246(10) 0.0006(8) 0.0254(13) -0.0146(12)
C11 0.0211(9) 0.0518(14) 0.0249(9) -0.0040(9) 0.0071(8) 0.0059(9)
C12 0.0289(10) 0.0530(14) 0.0234(9) -0.0118(9) -0.0064(8) -0.0058(10)
C13A 0.0248(13) 0.0087(9) 0.0276(17) 0.0021(10) -0.0117(13) -0.0029(7)
C14A 0.0372(14) 0.0184(10) 0.0301(13) 0.0096(9) -0.0028(11) -0.0111(10)
C15A 0.0323(13) 0.0269(12) 0.0490(18) 0.0048(12) -0.0075(13) -0.0234(11)
C16A 0.0174(10) 0.0340(13) 0.0360(14) -0.0010(11) -0.0033(10) -0.0129(9)
C17 0.0148(7) 0.0231(8) 0.0196(7) -0.0037(6) -0.0035(6) -0.0053(6)
C18A 0.0428(16) 0.0149(9) 0.0345(14) 0.0015(9) -0.0032(12) 0.0049(10)
C19A 0.0357(14) 0.0161(9) 0.0406(15) 0.0116(9) -0.0217(12) -0.0040(9)
C20A 0.0325(13) 0.0333(13) 0.0185(10) -0.0054(9) -0.0113(10) 0.0035(10)
C21A 0.0141(9) 0.0257(11) 0.0335(13) -0.0021(9) -0.0106(9) 0.0011(8)
P2 0.01142(16) 0.01091(15) 0.01155(15) 0.00122(12) -0.00127(14) 0.00036(13)
Si3 0.0166(2) 0.01460(18) 0.01098(17) 0.00096(13) -0.00180(17) 0.00050(16)
Si4 0.0172(2) 0.0175(2) 0.01520(19) 0.00174(15) -0.00705(17) -0.00141(17)
N2A 0.0109(8) 0.0036(6) 0.0128(9) 0.0005(6) -0.0005(7) 0.0002(5)
C22 0.0126(6) 0.0124(6) 0.0118(6) 0.0014(5) -0.0016(5) 0.0004(5)
C23 0.0110(6) 0.0113(6) 0.0142(6) 0.0011(5) 0.0000(5) -0.0003(5)
C24 0.0111(6) 0.0140(6) 0.0125(6) -0.0024(5) 0.0000(5) 0.0018(5)
C25 0.0110(6) 0.0136(6) 0.0131(6) -0.0005(5) -0.0006(5) 0.0007(5)
C26 0.0203(8) 0.0124(6) 0.0203(7) 0.0020(5) -0.0023(6) -0.0011(6)
C27 0.0224(8) 0.0143(7) 0.0189(7) -0.0045(5) -0.0027(6) -0.0008(6)
C28 0.0710(17) 0.0228(9) 0.0192(8) -0.0054(7) -0.0159(10) 0.0126(10)
C29 0.0199(8) 0.0283(9) 0.0234(8) -0.0008(7) -0.0078(7) 0.0038(7)
C30 0.0343(11) 0.0453(12) 0.0196(8) 0.0117(8) 0.0054(8) -0.0021(9)
C31 0.0587(15) 0.0214(8) 0.0359(11) 0.0092(8) -0.0233(11) -0.0050(9)
C32 0.0251(9) 0.0539(14) 0.0167(8) -0.0017(8) 0.0007(7) 0.0083(9)
C33 0.0132(8) 0.0837(19) 0.0247(10) -0.0097(11) -0.0043(7) 0.0079(10)
C34A 0.0269(12) 0.0038(7) 0.0132(11) -0.0002(7) -0.0040(9) 0.0012(6)
C35A 0.0404(14) 0.0076(7) 0.0202(10) 0.0058(7) -0.0082(9) -0.0033(8)
C36A 0.0354(13) 0.0142(9) 0.0284(11) 0.0090(8) -0.0042(10) -0.0140(9)
C37A 0.0219(10) 0.0195(9) 0.0186(9) 0.0049(7) 0.0014(8) -0.0099(8)
C38 0.0155(7) 0.0184(7) 0.0185(7) 0.0021(5) -0.0006(6) -0.0047(6)
C39A 0.059(2) 0.0119(8) 0.0175(10) -0.0057(7) -0.0117(11) 0.0102(10)
C40A 0.0288(12) 0.0155(9) 0.0254(11) 0.0004(8) 0.0041(9) 0.0133(8)
C41A 0.0166(9) 0.0246(10) 0.0205(10) 0.0006(8) -0.0071(8) -0.0009(8)
C42A 0.0127(8) 0.0187(8) 0.0211(9) -0.0060(7) 0.0063(7) -0.0017(7)

loop_
_atom_type_symbol
_atom_type_description
_atom_type_scat_dispersion_real
_atom_type_scat_dispersion_imag
_atom_type_scat_source
C C 0.0033 0.0016 'International Tables Vol C Tables 4.2.6.8 and 6.1.1.4'
H H 0.0000 0.0000 'International Tables Vol C Tables 4.2.6.8 and 6.1.1.4'
N N 0.0061 0.0033 'International Tables Vol C Tables 4.2.6.8 and 6.1.1.4'
Si Si 0.0817 0.0704 'International Tables Vol C Tables 4.2.6.8 and 6.1.1.4'
P P 0.1023 0.0942 'International Tables Vol C Tables 4.2.6.8 and 6.1.1.4'

loop_
_geom_angle_atom_site_label_1
_geom_angle_atom_site_label_2
_geom_angle_atom_site_label_3
_geom_angle
_geom_angle_site_symmetry_1
_geom_angle_site_symmetry_3
_geom_angle_publ_flag
N1B P1 C4 119.9(4) . . ?
N1A P1 C4 113.69(12) . . ?
N1B P1 C1 107.8(3) . . ?
N1A P1 C1 119.15(13) . . ?
C4 P1 C1 94.34(8) . . ?
C8 Si1 C1 111.36(9) . . ?
C8 Si1 C9 109.30(12) . . ?
C1 Si1 C9 110.82(10) . . ?
C8 Si1 C7 109.66(15) . . ?
C1 Si1 C7 113.52(10) . . ?
C9 Si1 C7 101.74(13) . . ?
C10 Si2 C11 107.29(14) . . ?
C10 Si2 C12 106.39(14) . . ?
C11 Si2 C12 109.59(11) . . ?
C10 Si2 C4 112.66(9) . . ?
C11 Si2 C4 109.22(9) . . ?
C12 Si2 C4 111.55(9) . . ?
C13A N1A C17 119.8(2) . . ?
C13A N1A P1 118.5(2) . . ?
C17 N1A P1 121.17(17) . . ?
C17 N1B C13B 112.9(10) . . ?
C17 N1B P1 127.2(8) . . ?
C13B N1B P1 117.0(9) . . ?
C2 C1 P1 106.02(11) . . ?
C2 C1 Si1 122.55(13) . . ?
P1 C1 Si1 128.53(10) . . ?
C1 C2 C3 115.46(14) . . ?
C1 C2 C5 125.60(15) . . ?
C3 C2 C5 118.82(15) . . ?
C4 C3 C2 115.33(14) . . ?
C4 C3 C6 125.55(15) . . ?
C2 C3 C6 119.01(14) . . ?
C3 C4 P1 106.39(12) . . ?
C3 C4 Si2 123.66(12) . . ?
P1 C4 Si2 128.69(9) . . ?
C2 C5 H5A 109.5 . . ?
C2 C5 H5B 109.5 . . ?
H5A C5 H5B 109.5 . . ?
C2 C5 H5C 109.5 . . ?
H5A C5 H5C 109.5 . . ?
H5B C5 H5C 109.5 . . ?
C3 C6 H6A 109.5 . . ?
C3 C6 H6B 109.5 . . ?
H6A C6 H6B 109.5 . . ?
C3 C6 H6C 109.5 . . ?
H6A C6 H6C 109.5 . . ?
H6B C6 H6C 109.5 . . ?
Si1 C7 H7A 109.5 . . ?
Si1 C7 H7B 109.5 . . ?
H7A C7 H7B 109.5 . . ?
Si1 C7 H7C 109.5 . . ?
H7A C7 H7C 109.5 . . ?
H7B C7 H7C 109.5 . . ?
Si1 C8 H8A 109.5 . . ?
Si1 C8 H8B 109.5 . . ?
H8A C8 H8B 109.5 . . ?
Si1 C8 H8C 109.5 . . ?
H8A C8 H8C 109.5 . . ?
H8B C8 H8C 109.5 . . ?
Si1 C9 H9A 109.5 . . ?
Si1 C9 H9B 109.5 . . ?
H9A C9 H9B 109.5 . . ?
Si1 C9 H9C 109.5 . . ?
H9A C9 H9C 109.5 . . ?
H9B C9 H9C 109.5 . . ?
Si2 C10 H10A 109.5 . . ?
Si2 C10 H10B 109.5 . . ?
H10A C10 H10B 109.5 . . ?
Si2 C10 H10C 109.5 . . ?
H10A C10 H10C 109.5 . . ?
H10B C10 H10C 109.5 . . ?
Si2 C11 H11A 109.5 . . ?
Si2 C11 H11B 109.5 . . ?
H11A C11 H11B 109.5 . . ?
Si2 C11 H11C 109.5 . . ?
H11A C11 H11C 109.5 . . ?
H11B C11 H11C 109.5 . . ?
Si2 C12 H12A 109.5 . . ?
Si2 C12 H12B 109.5 . . ?
H12A C12 H12B 109.5 . . ?
Si2 C12 H12C 109.5 . . ?
H12A C12 H12C 109.5 . . ?
H12B C12 H12C 109.5 . . ?
N1A C13A C18A 113.8(3) . . ?
N1A C13A C19A 111.3(2) . . ?
C18A C13A C19A 107.2(3) . . ?
N1A C13A C14A 109.7(3) . . ?
C18A C13A C14A 109.0(2) . . ?
C19A C13A C14A 105.4(3) . . ?
C19B C13B C14B 112.8(10) . . ?
C19B C13B N1B 115.4(11) . . ?
C14B C13B N1B 110.5(9) . . ?
C19B C13B C18B 104.9(10) . . ?
C14B C13B C18B 106.1(10) . . ?
N1B C13B C18B 106.4(11) . . ?
C13A C14A C15A 111.7(2) . . ?
C13A C14A H14A 109.3 . . ?
C15A C14A H14A 109.3 . . ?
C13A C14A H14B 109.3 . . ?
C15A C14A H14B 109.3 . . ?
H14A C14A H14B 108.0 . . ?
C15B C14B C13B 110.7(9) . . ?
C15B C14B H14C 109.5 . . ?
C13B C14B H14C 109.5 . . ?
C15B C14B H14D 109.5 . . ?
C13B C14B H14D 109.5 . . ?
H14C C14B H14D 108.1 . . ?
C16A C15A C14A 108.9(2) . . ?
C16A C15A H15A 109.9 . . ?
C14A C15A H15A 109.9 . . ?
C16A C15A H15B 109.9 . . ?
C14A C15A H15B 109.9 . . ?
H15A C15A H15B 108.3 . . ?
C16B C15B C14B 113.1(8) . . ?
C16B C15B H15C 109.0 . . ?
C14B C15B H15C 109.0 . . ?
C16B C15B H15D 109.0 . . ?
C14B C15B H15D 109.0 . . ?
H15C C15B H15D 107.8 . . ?
C15A C16A C17 114.8(2) . . ?
C15A C16A H16A 108.6 . . ?
C17 C16A H16A 108.6 . . ?
C15A C16A H16B 108.6 . . ?
C17 C16A H16B 108.6 . . ?
H16A C16A H16B 107.5 . . ?
C15B C16B C17 111.0(6) . . ?
C15B C16B H16C 109.4 . . ?
C17 C16B H16C 109.4 . . ?
C15B C16B H16D 109.4 . . ?
C17 C16B H16D 109.4 . . ?
H16C C16B H16D 108.0 . . ?
C21A C17 C20A 109.4(2) . . ?
N1B C17 C21B 119.0(5) . . ?
C21A C17 N1A 111.31(17) . . ?
C20A C17 N1A 111.0(2) . . ?
C21A C17 C16A 106.6(2) . . ?
C20A C17 C16A 109.8(2) . . ?
N1A C17 C16A 108.60(19) . . ?
N1B C17 C16B 113.4(6) . . ?
C21B C17 C16B 109.3(5) . . ?
N1B C17 C20B 107.3(5) . . ?
C21B C17 C20B 103.2(4) . . ?
C16B C17 C20B 102.9(4) . . ?
C13A C18A H18A 109.5 . . ?
C13A C18A H18B 109.5 . . ?
H18A C18A H18B 109.5 . . ?
C13A C18A H18C 109.5 . . ?
H18A C18A H18C 109.5 . . ?
H18B C18A H18C 109.5 . . ?
C13B C18B H18D 109.5 . . ?
C13B C18B H18E 109.5 . . ?
H18D C18B H18E 109.5 . . ?
C13B C18B H18F 109.5 . . ?
H18D C18B H18F 109.5 . . ?
H18E C18B H18F 109.5 . . ?
C13A C19A H19A 109.5 . . ?
C13A C19A H19B 109.5 . . ?
H19A C19A H19B 109.5 . . ?
C13A C19A H19C 109.5 . . ?
H19A C19A H19C 109.5 . . ?
H19B C19A H19C 109.5 . . ?
C13B C19B H19D 109.5 . . ?
C13B C19B H19E 109.5 . . ?
H19D C19B H19E 109.5 . . ?
C13B C19B H19F 109.5 . . ?
H19D C19B H19F 109.5 . . ?
H19E C19B H19F 109.5 . . ?
C17 C20A H20A 109.5 . . ?
C17 C20A H20B 109.5 . . ?
H20A C20A H20B 109.5 . . ?
C17 C20A H20C 109.5 . . ?
H20A C20A H20C 109.5 . . ?
H20B C20A H20C 109.5 . . ?
C17 C20B H20D 109.5 . . ?
C17 C20B H20E 109.5 . . ?
H20D C20B H20E 109.5 . . ?
C17 C20B H20F 109.5 . . ?
H20D C20B H20F 109.5 . . ?
H20E C20B H20F 109.5 . . ?
C17 C21A H21A 109.5 . . ?
C17 C21A H21B 109.5 . . ?
H21A C21A H21B 109.5 . . ?
C17 C21A H21C 109.5 . . ?
H21A C21A H21C 109.5 . . ?
H21B C21A H21C 109.5 . . ?
C17 C21B H21D 109.5 . . ?
C17 C21B H21E 109.5 . . ?
H21D C21B H21E 109.5 . . ?
C17 C21B H21F 109.5 . . ?
H21D C21B H21F 109.5 . . ?
H21E C21B H21F 109.5 . . ?
N2A P2 C25 112.61(11) . . ?
N2B P2 C25 123.9(4) . . ?
N2A P2 C22 118.06(10) . . ?
N2B P2 C22 110.3(4) . . ?
C25 P2 C22 94.65(7) . . ?
C28 Si3 C29 108.42(12) . . ?
C28 Si3 C22 112.97(8) . . ?
C29 Si3 C22 109.90(8) . . ?
C28 Si3 C30 105.04(12) . . ?
C29 Si3 C30 109.28(10) . . ?
C22 Si3 C30 111.06(9) . . ?
C33 Si4 C31 111.70(14) . . ?
C33 Si4 C25 111.69(10) . . ?
C31 Si4 C25 111.61(9) . . ?
C33 Si4 C32 107.92(11) . . ?
C31 Si4 C32 102.36(12) . . ?
C25 Si4 C32 111.13(9) . . ?
C38 N2A C34A 118.56(19) . . ?
C38 N2A P2 123.67(14) . . ?
C34A N2A P2 116.85(18) . . ?
C34B N2B C38 121.7(10) . . ?
C34B N2B P2 119.3(10) . . ?
C38 N2B P2 116.6(7) . . ?
C23 C22 P2 105.69(11) . . ?
C23 C22 Si3 122.54(11) . . ?
P2 C22 Si3 129.60(9) . . ?
C22 C23 C24 115.83(14) . . ?
C22 C23 C26 125.31(14) . . ?
C24 C23 C26 118.74(14) . . ?
C25 C24 C23 114.96(14) . . ?
C25 C24 C27 125.90(15) . . ?
C23 C24 C27 119.04(14) . . ?
C24 C25 P2 106.25(11) . . ?
C24 C25 Si4 123.50(12) . . ?
P2 C25 Si4 128.56(9) . . ?
C23 C26 H26A 109.5 . . ?
C23 C26 H26B 109.5 . . ?
H26A C26 H26B 109.5 . . ?
C23 C26 H26C 109.5 . . ?
H26A C26 H26C 109.5 . . ?
H26B C26 H26C 109.5 . . ?
C24 C27 H27A 109.5 . . ?
C24 C27 H27B 109.5 . . ?
H27A C27 H27B 109.5 . . ?
C24 C27 H27C 109.5 . . ?
H27A C27 H27C 109.5 . . ?
H27B C27 H27C 109.5 . . ?
Si3 C28 H28A 109.5 . . ?
Si3 C28 H28B 109.5 . . ?
H28A C28 H28B 109.5 . . ?
Si3 C28 H28C 109.5 . . ?
H28A C28 H28C 109.5 . . ?
H28B C28 H28C 109.5 . . ?
Si3 C29 H29A 109.5 . . ?
Si3 C29 H29B 109.5 . . ?
H29A C29 H29B 109.5 . . ?
Si3 C29 H29C 109.5 . . ?
H29A C29 H29C 109.5 . . ?
H29B C29 H29C 109.5 . . ?
Si3 C30 H30A 109.5 . . ?
Si3 C30 H30B 109.5 . . ?
H30A C30 H30B 109.5 . . ?
Si3 C30 H30C 109.5 . . ?
H30A C30 H30C 109.5 . . ?
H30B C30 H30C 109.5 . . ?
Si4 C31 H31A 109.5 . . ?
Si4 C31 H31B 109.5 . . ?
H31A C31 H31B 109.5 . . ?
Si4 C31 H31C 109.5 . . ?
H31A C31 H31C 109.5 . . ?
H31B C31 H31C 109.5 . . ?
Si4 C32 H32A 109.5 . . ?
Si4 C32 H32B 109.5 . . ?
H32A C32 H32B 109.5 . . ?
Si4 C32 H32C 109.5 . . ?
H32A C32 H32C 109.5 . . ?
H32B C32 H32C 109.5 . . ?
Si4 C33 H33A 109.5 . . ?
Si4 C33 H33B 109.5 . . ?
H33A C33 H33B 109.5 . . ?
Si4 C33 H33C 109.5 . . ?
H33A C33 H33C 109.5 . . ?
H33B C33 H33C 109.5 . . ?
N2A C34A C40A 111.3(2) . . ?
N2A C34A C39A 113.4(2) . . ?
C40A C34A C39A 107.0(3) . . ?
N2A C34A C35A 109.1(2) . . ?
C40A C34A C35A 107.1(2) . . ?
C39A C34A C35A 108.7(2) . . ?
C39B C34B C35B 108.8(10) . . ?
C39B C34B C40B 102.0(10) . . ?
C35B C34B C40B 111.7(11) . . ?
C39B C34B N2B 110.4(11) . . ?
C35B C34B N2B 108.0(11) . . ?
C40B C34B N2B 115.7(10) . . ?
C36A C35A C34A 113.7(2) . . ?
C36A C35A H35A 108.8 . . ?
C34A C35A H35A 108.8 . . ?
C36A C35A H35B 108.8 . . ?
C34A C35A H35B 108.8 . . ?
H35A C35A H35B 107.7 . . ?
C36B C35B C34B 113.7(10) . . ?
C36B C35B H35C 108.8 . . ?
C34B C35B H35C 108.8 . . ?
C36B C35B H35D 108.8 . . ?
C34B C35B H35D 108.8 . . ?
H35C C35B H35D 107.7 . . ?
C35A C36A C37A 107.80(19) . . ?
C35A C36A H36A 110.1 . . ?
C37A C36A H36A 110.1 . . ?
C35A C36A H36B 110.1 . . ?
C37A C36A H36B 110.1 . . ?
H36A C36A H36B 108.5 . . ?
C35B C36B C37B 107.7(10) . . ?
C35B C36B H36C 110.2 . . ?
C37B C36B H36C 110.2 . . ?
C35B C36B H36D 110.2 . . ?
C37B C36B H36D 110.2 . . ?
H36C C36B H36D 108.5 . . ?
C36A C37A C38 112.61(19) . . ?
C36A C37A H37A 109.1 . . ?
C38 C37A H37A 109.1 . . ?
C36A C37A H37B 109.1 . . ?
C38 C37A H37B 109.1 . . ?
H37A C37A H37B 107.8 . . ?
C36B C37B C38 119.1(9) . . ?
C36B C37B H37C 107.6 . . ?
C38 C37B H37C 107.6 . . ?
C36B C37B H37D 107.6 . . ?
C38 C37B H37D 107.6 . . ?
H37C C37B H37D 107.0 . . ?
C41B C38 C42B 114.8(5) . . ?
N2A C38 C41A 113.10(18) . . ?
N2A C38 C37A 111.24(17) . . ?
C41A C38 C37A 111.06(17) . . ?
N2A C38 C42A 110.02(16) . . ?
C41A C38 C42A 106.27(17) . . ?
C37A C38 C42A 104.69(16) . . ?
C41B C38 N2B 110.0(6) . . ?
C42B C38 N2B 110.0(6) . . ?
C41B C38 C37B 110.1(6) . . ?
C42B C38 C37B 111.8(6) . . ?
N2B C38 C37B 98.9(6) . . ?
C34A C39A H39A 109.5 . . ?
C34A C39A H39B 109.5 . . ?
H39A C39A H39B 109.5 . . ?
C34A C39A H39C 109.5 . . ?
H39A C39A H39C 109.5 . . ?
H39B C39A H39C 109.5 . . ?
C34B C39B H39D 109.5 . . ?
C34B C39B H39E 109.5 . . ?
H39D C39B H39E 109.5 . . ?
C34B C39B H39F 109.5 . . ?
H39D C39B H39F 109.5 . . ?
H39E C39B H39F 109.5 . . ?
C34A C40A H40A 109.5 . . ?
C34A C40A H40B 109.5 . . ?
H40A C40A H40B 109.5 . . ?
C34A C40A H40C 109.5 . . ?
H40A C40A H40C 109.5 . . ?
H40B C40A H40C 109.5 . . ?
C34B C40B H40D 109.5 . . ?
C34B C40B H40E 109.5 . . ?
H40D C40B H40E 109.5 . . ?
C34B C40B H40F 109.5 . . ?
H40D C40B H40F 109.5 . . ?
H40E C40B H40F 109.5 . . ?
C38 C41A H41A 109.5 . . ?
C38 C41A H41B 109.5 . . ?
H41A C41A H41B 109.5 . . ?
C38 C41A H41C 109.5 . . ?
H41A C41A H41C 109.5 . . ?
H41B C41A H41C 109.5 . . ?
C38 C41B H41D 109.5 . . ?
C38 C41B H41E 109.5 . . ?
H41D C41B H41E 109.5 . . ?
C38 C41B H41F 109.5 . . ?
H41D C41B H41F 109.5 . . ?
H41E C41B H41F 109.5 . . ?
C38 C42A H42A 109.5 . . ?
C38 C42A H42B 109.5 . . ?
H42A C42A H42B 109.5 . . ?
C38 C42A H42C 109.5 . . ?
H42A C42A H42C 109.5 . . ?
H42B C42A H42C 109.5 . . ?
C38 C42B H42D 109.5 . . ?
C38 C42B H42E 109.5 . . ?
H42D C42B H42E 109.5 . . ?
C38 C42B H42F 109.5 . . ?
H42D C42B H42F 109.5 . . ?
H42E C42B H42F 109.5 . . ?

loop_
_geom_bond_atom_site_label_1
_geom_bond_atom_site_label_2
_geom_bond_distance
_geom_bond_site_symmetry_2
_geom_bond_publ_flag
P1 N1B 1.688(13) . ?
P1 N1A 1.696(2) . ?
P1 C4 1.7992(16) . ?
P1 C1 1.8039(17) . ?
Si1 C8 1.852(2) . ?
Si1 C1 1.8719(17) . ?
Si1 C9 1.874(2) . ?
Si1 C7 1.876(2) . ?
Si2 C10 1.858(2) . ?
Si2 C11 1.870(2) . ?
Si2 C12 1.872(2) . ?
Si2 C4 1.8762(17) . ?
N1A C13A 1.513(4) . ?
N1A C17 1.528(3) . ?
N1B C17 1.447(13) . ?
N1B C13B 1.528(19) . ?
C1 C2 1.377(2) . ?
C2 C3 1.463(2) . ?
C2 C5 1.511(2) . ?
C3 C4 1.372(2) . ?
C3 C6 1.508(2) . ?
C5 H5A 0.9800 . ?
C5 H5B 0.9800 . ?
C5 H5C 0.9800 . ?
C6 H6A 0.9800 . ?
C6 H6B 0.9800 . ?
C6 H6C 0.9800 . ?
C7 H7A 0.9800 . ?
C7 H7B 0.9800 . ?
C7 H7C 0.9800 . ?
C8 H8A 0.9800 . ?
C8 H8B 0.9800 . ?
C8 H8C 0.9800 . ?
C9 H9A 0.9800 . ?
C9 H9B 0.9800 . ?
C9 H9C 0.9800 . ?
C10 H10A 0.9800 . ?
C10 H10B 0.9800 . ?
C10 H10C 0.9800 . ?
C11 H11A 0.9800 . ?
C11 H11B 0.9800 . ?
C11 H11C 0.9800 . ?
C12 H12A 0.9800 . ?
C12 H12B 0.9800 . ?
C12 H12C 0.9800 . ?
C13A C18A 1.526(5) . ?
C13A C19A 1.543(4) . ?
C13A C14A 1.543(5) . ?
C13B C19B 1.496(15) . ?
C13B C14B 1.519(16) . ?
C13B C18B 1.598(18) . ?
C14A C15A 1.550(4) . ?
C14A H14A 0.9900 . ?
C14A H14B 0.9900 . ?
C14B C15B 1.503(12) . ?
C14B H14C 0.9900 . ?
C14B H14D 0.9900 . ?
C15A C16A 1.525(4) . ?
C15A H15A 0.9900 . ?
C15A H15B 0.9900 . ?
C15B C16B 1.438(12) . ?
C15B H15C 0.9900 . ?
C15B H15D 0.9900 . ?
C16A C17 1.554(3) . ?
C16A H16A 0.9900 . ?
C16A H16B 0.9900 . ?
C16B C17 1.563(8) . ?
C16B H16C 0.9900 . ?
C16B H16D 0.9900 . ?
C17 C21A 1.498(3) . ?
C17 C20A 1.507(3) . ?
C17 C21B 1.519(9) . ?
C17 C20B 1.653(7) . ?
C18A H18A 0.9800 . ?
C18A H18B 0.9800 . ?
C18A H18C 0.9800 . ?
C18B H18D 0.9800 . ?
C18B H18E 0.9800 . ?
C18B H18F 0.9800 . ?
C19A H19A 0.9800 . ?
C19A H19B 0.9800 . ?
C19A H19C 0.9800 . ?
C19B H19D 0.9800 . ?
C19B H19E 0.9800 . ?
C19B H19F 0.9800 . ?
C20A H20A 0.9800 . ?
C20A H20B 0.9800 . ?
C20A H20C 0.9800 . ?
C20B H20D 0.9800 . ?
C20B H20E 0.9800 . ?
C20B H20F 0.9800 . ?
C21A H21A 0.9800 . ?
C21A H21B 0.9800 . ?
C21A H21C 0.9800 . ?
C21B H21D 0.9800 . ?
C21B H21E 0.9800 . ?
C21B H21F 0.9800 . ?
P2 N2A 1.690(2) . ?
P2 N2B 1.737(12) . ?
P2 C25 1.7922(16) . ?
P2 C22 1.7959(15) . ?
Si3 C28 1.860(2) . ?
Si3 C29 1.866(2) . ?
Si3 C22 1.8751(16) . ?
Si3 C30 1.878(2) . ?
Si4 C33 1.855(2) . ?
Si4 C31 1.859(2) . ?
Si4 C25 1.8734(16) . ?
Si4 C32 1.887(2) . ?
N2A C38 1.499(3) . ?
N2A C34A 1.512(3) . ?
N2B C34B 1.553(18) . ?
N2B C38 1.568(13) . ?
C22 C23 1.383(2) . ?
C23 C24 1.453(2) . ?
C23 C26 1.508(2) . ?
C24 C25 1.380(2) . ?
C24 C27 1.511(2) . ?
C26 H26A 0.9800 . ?
C26 H26B 0.9800 . ?
C26 H26C 0.9800 . ?
C27 H27A 0.9800 . ?
C27 H27B 0.9800 . ?
C27 H27C 0.9800 . ?
C28 H28A 0.9800 . ?
C28 H28B 0.9800 . ?
C28 H28C 0.9800 . ?
C29 H29A 0.9800 . ?
C29 H29B 0.9800 . ?
C29 H29C 0.9800 . ?
C30 H30A 0.9800 . ?
C30 H30B 0.9800 . ?
C30 H30C 0.9800 . ?
C31 H31A 0.9800 . ?
C31 H31B 0.9800 . ?
C31 H31C 0.9800 . ?
C32 H32A 0.9800 . ?
C32 H32B 0.9800 . ?
C32 H32C 0.9800 . ?
C33 H33A 0.9800 . ?
C33 H33B 0.9800 . ?
C33 H33C 0.9800 . ?
C34A C40A 1.523(4) . ?
C34A C39A 1.529(4) . ?
C34A C35A 1.542(4) . ?
C34B C39B 1.514(17) . ?
C34B C35B 1.521(18) . ?
C34B C40B 1.544(17) . ?
C35A C36A 1.524(4) . ?
C35A H35A 0.9900 . ?
C35A H35B 0.9900 . ?
C35B C36B 1.454(16) . ?
C35B H35C 0.9900 . ?
C35B H35D 0.9900 . ?
C36A C37A 1.535(4) . ?
C36A H36A 0.9900 . ?
C36A H36B 0.9900 . ?
C36B C37B 1.510(17) . ?
C36B H36C 0.9900 . ?
C36B H36D 0.9900 . ?
C37A C38 1.538(3) . ?
C37A H37A 0.9900 . ?
C37A H37B 0.9900 . ?
C37B C38 1.634(12) . ?
C37B H37C 0.9900 . ?
C37B H37D 0.9900 . ?
C38 C41B 1.456(9) . ?
C38 C42B 1.505(10) . ?
C38 C41A 1.529(3) . ?
C38 C42A 1.561(3) . ?
C39A H39A 0.9800 . ?
C39A H39B 0.9800 . ?
C39A H39C 0.9800 . ?
C39B H39D 0.9800 . ?
C39B H39E 0.9800 . ?
C39B H39F 0.9800 . ?
C40A H40A 0.9800 . ?
C40A H40B 0.9800 . ?
C40A H40C 0.9800 . ?
C40B H40D 0.9800 . ?
C40B H40E 0.9800 . ?
C40B H40F 0.9800 . ?
C41A H41A 0.9800 . ?
C41A H41B 0.9800 . ?
C41A H41C 0.9800 . ?
C41B H41D 0.9800 . ?
C41B H41E 0.9800 . ?
C41B H41F 0.9800 . ?
C42A H42A 0.9800 . ?
C42A H42B 0.9800 . ?
C42A H42C 0.9800 . ?
C42B H42D 0.9800 . ?
C42B H42E 0.9800 . ?
C42B H42F 0.9800 . ?

loop_
_geom_torsion_atom_site_label_1
_geom_torsion_atom_site_label_2
_geom_torsion_atom_site_label_3
_geom_torsion_atom_site_label_4
_geom_torsion
_geom_torsion_site_symmetry_1
_geom_torsion_site_symmetry_2
_geom_torsion_site_symmetry_3
_geom_torsion_site_symmetry_4
_geom_torsion_publ_flag
C4 P1 N1A C13A 125.1(3) . . . . ?
C1 P1 N1A C13A -125.0(3) . . . . ?
C4 P1 N1A C17 -62.9(3) . . . . ?
C1 P1 N1A C17 46.9(3) . . . . ?
C4 P1 N1B C17 -34.7(9) . . . . ?
C1 P1 N1B C17 71.3(8) . . . . ?
C4 P1 N1B C13B 124.4(8) . . . . ?
C1 P1 N1B C13B -129.6(8) . . . . ?
N1B P1 C1 C2 -137.1(5) . . . . ?
N1A P1 C1 C2 -134.03(15) . . . . ?
C4 P1 C1 C2 -13.78(13) . . . . ?
N1B P1 C1 Si1 62.1(5) . . . . ?
N1A P1 C1 Si1 65.16(17) . . . . ?
C4 P1 C1 Si1 -174.59(12) . . . . ?
C8 Si1 C1 C2 66.23(19) . . . . ?
C9 Si1 C1 C2 -55.66(17) . . . . ?
C7 Si1 C1 C2 -169.41(17) . . . . ?
C8 Si1 C1 P1 -135.78(16) . . . . ?
C9 Si1 C1 P1 102.33(14) . . . . ?
C7 Si1 C1 P1 -11.43(18) . . . . ?
P1 C1 C2 C3 10.05(18) . . . . ?
Si1 C1 C2 C3 172.29(12) . . . . ?
P1 C1 C2 C5 -166.01(15) . . . . ?
Si1 C1 C2 C5 -3.8(2) . . . . ?
C1 C2 C3 C4 0.5(2) . . . . ?
C5 C2 C3 C4 176.87(16) . . . . ?
C1 C2 C3 C6 -175.76(15) . . . . ?
C5 C2 C3 C6 0.6(2) . . . . ?
C2 C3 C4 P1 -10.86(17) . . . . ?
C6 C3 C4 P1 165.16(14) . . . . ?
C2 C3 C4 Si2 -179.00(12) . . . . ?
C6 C3 C4 Si2 -3.0(2) . . . . ?
N1B P1 C4 C3 127.5(4) . . . . ?
N1A P1 C4 C3 138.64(15) . . . . ?
C1 P1 C4 C3 14.12(13) . . . . ?
N1B P1 C4 Si2 -65.1(4) . . . . ?
N1A P1 C4 Si2 -54.02(17) . . . . ?
C1 P1 C4 Si2 -178.54(12) . . . . ?
C10 Si2 C4 C3 177.95(18) . . . . ?
C11 Si2 C4 C3 -62.93(17) . . . . ?
C12 Si2 C4 C3 58.37(18) . . . . ?
C10 Si2 C4 P1 12.58(18) . . . . ?
C11 Si2 C4 P1 131.70(13) . . . . ?
C12 Si2 C4 P1 -107.00(14) . . . . ?
C17 N1A C13A C18A -74.1(4) . . . . ?
P1 N1A C13A C18A 97.9(3) . . . . ?
C17 N1A C13A C19A 164.6(3) . . . . ?
P1 N1A C13A C19A -23.3(4) . . . . ?
C17 N1A C13A C14A 48.3(4) . . . . ?
P1 N1A C13A C14A -139.6(3) . . . . ?
C17 N1B C13B C19B 76.9(12) . . . . ?
P1 N1B C13B C19B -85.2(13) . . . . ?
C17 N1B C13B C14B -52.5(12) . . . . ?
P1 N1B C13B C14B 145.5(9) . . . . ?
C17 N1B C13B C18B -167.3(8) . . . . ?
P1 N1B C13B C18B 30.7(12) . . . . ?
N1A C13A C14A C15A -53.6(4) . . . . ?
C18A C13A C14A C15A 71.7(3) . . . . ?
C19A C13A C14A C15A -173.5(2) . . . . ?
C19B C13B C14B C15B -76.3(12) . . . . ?
N1B C13B C14B C15B 54.4(12) . . . . ?
C18B C13B C14B C15B 169.4(8) . . . . ?
C13A C14A C15A C16A 59.3(4) . . . . ?
C13B C14B C15B C16B -57.7(11) . . . . ?
C14A C15A C16A C17 -57.6(3) . . . . ?
C14B C15B C16B C17 54.1(9) . . . . ?
C13B N1B C17 C21B -80.4(10) . . . . ?
P1 N1B C17 C21B 79.4(9) . . . . ?
C13B N1B C17 C16B 50.2(9) . . . . ?
P1 N1B C17 C16B -150.0(7) . . . . ?
C13B N1B C17 C20B 163.1(8) . . . . ?
P1 N1B C17 C20B -37.1(9) . . . . ?
C13A N1A C17 C21A -161.8(3) . . . . ?
P1 N1A C17 C21A 26.4(3) . . . . ?
C13A N1A C17 C20A 76.2(4) . . . . ?
P1 N1A C17 C20A -95.7(3) . . . . ?
C13A N1A C17 C16A -44.7(4) . . . . ?
P1 N1A C17 C16A 143.4(2) . . . . ?
C15A C16A C17 C21A 168.6(2) . . . . ?
C15A C16A C17 C20A -73.0(3) . . . . ?
C15A C16A C17 N1A 48.6(3) . . . . ?
C15B C16B C17 N1B -51.0(9) . . . . ?
C15B C16B C17 C21B 84.2(7) . . . . ?
C15B C16B C17 C20B -166.6(7) . . . . ?
C25 P2 N2A C38 -64.9(2) . . . . ?
C22 P2 N2A C38 43.9(2) . . . . ?
C25 P2 N2A C34A 126.3(2) . . . . ?
C22 P2 N2A C34A -125.0(2) . . . . ?
C25 P2 N2B C34B 121.9(8) . . . . ?
C22 P2 N2B C34B -127.4(8) . . . . ?
C25 P2 N2B C38 -40.7(9) . . . . ?
C22 P2 N2B C38 69.9(7) . . . . ?
N2A P2 C22 C23 -132.68(14) . . . . ?
N2B P2 C22 C23 -142.8(4) . . . . ?
C25 P2 C22 C23 -13.96(12) . . . . ?
N2A P2 C22 Si3 64.07(16) . . . . ?
N2B P2 C22 Si3 54.0(4) . . . . ?
C25 P2 C22 Si3 -177.21(11) . . . . ?
C28 Si3 C22 C23 -167.89(16) . . . . ?
C29 Si3 C22 C23 70.88(16) . . . . ?
C30 Si3 C22 C23 -50.16(17) . . . . ?
C28 Si3 C22 P2 -7.11(17) . . . . ?
C29 Si3 C22 P2 -128.34(12) . . . . ?
C30 Si3 C22 P2 110.62(14) . . . . ?
P2 C22 C23 C24 9.71(17) . . . . ?
Si3 C22 C23 C24 174.44(11) . . . . ?
P2 C22 C23 C26 -166.29(14) . . . . ?
Si3 C22 C23 C26 -1.6(2) . . . . ?
C22 C23 C24 C25 1.4(2) . . . . ?
C26 C23 C24 C25 177.68(15) . . . . ?
C22 C23 C24 C27 -175.19(15) . . . . ?
C26 C23 C24 C27 1.1(2) . . . . ?
C23 C24 C25 P2 -11.76(17) . . . . ?
C27 C24 C25 P2 164.56(14) . . . . ?
C23 C24 C25 Si4 -178.01(11) . . . . ?
C27 C24 C25 Si4 -1.7(2) . . . . ?
N2A P2 C25 C24 137.83(13) . . . . ?
N2B P2 C25 C24 133.1(5) . . . . ?
C22 P2 C25 C24 14.80(13) . . . . ?
N2A P2 C25 Si4 -56.85(14) . . . . ?
N2B P2 C25 Si4 -61.6(5) . . . . ?
C22 P2 C25 Si4 -179.88(11) . . . . ?
C33 Si4 C25 C24 68.09(18) . . . . ?
C31 Si4 C25 C24 -166.07(16) . . . . ?
C32 Si4 C25 C24 -52.49(17) . . . . ?
C33 Si4 C25 P2 -94.95(15) . . . . ?
C31 Si4 C25 P2 30.89(16) . . . . ?
C32 Si4 C25 P2 144.47(13) . . . . ?
C38 N2A C34A C40A 164.0(2) . . . . ?
P2 N2A C34A C40A -26.6(3) . . . . ?
C38 N2A C34A C39A -75.3(3) . . . . ?
P2 N2A C34A C39A 94.1(3) . . . . ?
C38 N2A C34A C35A 46.0(3) . . . . ?
P2 N2A C34A C35A -144.6(2) . . . . ?
C38 N2B C34B C39B -171.2(8) . . . . ?
P2 N2B C34B C39B 27.1(13) . . . . ?
C38 N2B C34B C35B -52.4(13) . . . . ?
P2 N2B C34B C35B 145.9(9) . . . . ?
C38 N2B C34B C40B 73.7(14) . . . . ?
P2 N2B C34B C40B -88.0(12) . . . . ?
N2A C34A C35A C36A -53.0(3) . . . . ?
C40A C34A C35A C36A -173.6(2) . . . . ?
C39A C34A C35A C36A 71.2(3) . . . . ?
C39B C34B C35B C36B 175.1(10) . . . . ?
C40B C34B C35B C36B -73.1(14) . . . . ?
N2B C34B C35B C36B 55.3(14) . . . . ?
C34A C35A C36A C37A 59.9(3) . . . . ?
C34B C35B C36B C37B -60.3(14) . . . . ?
C35A C36A C37A C38 -57.9(3) . . . . ?
C35B C36B C37B C38 61.7(13) . . . . ?
C34A N2A C38 C41A 80.1(3) . . . . ?
P2 N2A C38 C41A -88.6(2) . . . . ?
C34A N2A C38 C37A -45.7(3) . . . . ?
P2 N2A C38 C37A 145.61(19) . . . . ?
C34A N2A C38 C42A -161.3(2) . . . . ?
P2 N2A C38 C42A 30.1(3) . . . . ?
C36A C37A C38 N2A 50.7(3) . . . . ?
C36A C37A C38 C41A -76.2(3) . . . . ?
C36A C37A C38 C42A 169.5(2) . . . . ?
C34B N2B C38 C41B 162.4(9) . . . . ?
P2 N2B C38 C41B -35.4(8) . . . . ?
C34B N2B C38 C42B -70.2(11) . . . . ?
P2 N2B C38 C42B 92.0(8) . . . . ?
C34B N2B C38 C37B 47.1(11) . . . . ?
P2 N2B C38 C37B -150.7(7) . . . . ?
C36B C37B C38 C41B -166.5(9) . . . . ?
C36B C37B C38 C42B 64.5(11) . . . . ?
C36B C37B C38 N2B -51.3(11) . . . . ?
